data_1544367
loop_
_publ_author_name
'Wang, Junfei'
'Li, Chao'
'Zhou, Qianxiong'
'Wang, Weibo'
'Hou, Yuanjun'
'Zhang, Baowen'
'Wang, Xuesong'

_publ_section_title
;
 A polypyridyl Co(ii) complex-based water reduction catalyst with double
 H2 evolution sites
;
_journal_issue 24
_journal_name_full 'Catal. Sci. Technol.'
_journal_page_first 8482
_journal_paper_doi 10.1039/C6CY01897A
_journal_volume 6
_journal_year 2016
_chemical_formula_sum 'C19 H20.24 Cl2 Co N4 O0.12'
_chemical_formula_weight 436.42
_chemical_name_systematic
; 
 ? 
;
_space_group_IT_number 154
_symmetry_cell_setting trigonal
_symmetry_space_group_name_Hall 'P 32 2"'
_symmetry_space_group_name_H-M 'P 32 2 1'
_atom_sites_solution_hydrogens geom
_atom_sites_solution_primary direct
_atom_sites_solution_secondary difmap
_audit_block_doi 10.5517/cc1jgz65
_audit_creation_method SHELXL-97
_audit_update_record
;
2015-07-23 deposited with the CCDC.
2016-10-26 downloaded from the CCDC.
;
_cell_angle_alpha 90.00
_cell_angle_beta 90.00
_cell_angle_gamma 120.00
_cell_formula_units_Z 6
_cell_length_a 9.0440(16)
_cell_length_b 9.0440(16)
_cell_length_c 40.737(10)
_cell_measurement_reflns_used 6633
_cell_measurement_temperature 293(2)
_cell_measurement_theta_max 29.134
_cell_measurement_theta_min 2.601
_cell_volume 2885.6(10)
_computing_cell_refinement 'CrystalClear (Rigaku Inc., 2008)'
_computing_data_collection 'CrystalClear (Rigaku Inc., 2008)'
_computing_data_reduction 'CrystalClear (Rigaku Inc., 2008)'
_computing_structure_refinement 'SHELXL-97 (Sheldrick, 1997)'
_computing_structure_solution 'SHELXS-97 (Sheldrick, 1990)'
_diffrn_ambient_temperature 293(2)
_diffrn_detector_area_resol_mean 28.5714
_diffrn_measured_fraction_theta_full 0.958
_diffrn_measured_fraction_theta_max 0.958
_diffrn_measurement_device_type AFC10/Saturn724+
_diffrn_measurement_method 'phi and omega scans'
_diffrn_radiation_monochromator graphite
_diffrn_radiation_source 'Rotating Anode'
_diffrn_radiation_type MoK\a
_diffrn_radiation_wavelength 0.71073
_diffrn_reflns_av_R_equivalents 0.0475
_diffrn_reflns_av_sigmaI/netI 0.0892
_diffrn_reflns_limit_h_max 12
_diffrn_reflns_limit_h_min -10
_diffrn_reflns_limit_k_max 12
_diffrn_reflns_limit_k_min -12
_diffrn_reflns_limit_l_max 34
_diffrn_reflns_limit_l_min -55
_diffrn_reflns_number 13031
_diffrn_reflns_theta_full 29.11
_diffrn_reflns_theta_max 29.11
_diffrn_reflns_theta_min 2.79
_diffrn_standards_decay_% 0
_diffrn_standards_interval_count 0
_diffrn_standards_interval_time 0
_diffrn_standards_number 0
_exptl_absorpt_coefficient_mu 1.181
_exptl_absorpt_correction_T_max 0.8024
_exptl_absorpt_correction_T_min 0.7183
_exptl_absorpt_correction_type multi-scan
_exptl_crystal_colour Blue
_exptl_crystal_density_diffrn 1.507
_exptl_crystal_density_method 'not measured'
_exptl_crystal_description Prism
_exptl_crystal_F_000 1345
_exptl_crystal_size_max 0.30
_exptl_crystal_size_mid 0.30
_exptl_crystal_size_min 0.19
_refine_diff_density_max 0.884
_refine_diff_density_min -0.394
_refine_diff_density_rms 0.083
_refine_ls_abs_structure_details 'Flack H D (1983), Acta Cryst. A39, 876-881'
_refine_ls_abs_structure_Flack 0.00(2)
_refine_ls_extinction_method none
_refine_ls_goodness_of_fit_ref 1.001
_refine_ls_hydrogen_treatment constr
_refine_ls_matrix_type full
_refine_ls_number_parameters 242
_refine_ls_number_reflns 4738
_refine_ls_number_restraints 0
_refine_ls_restrained_S_all 1.001
_refine_ls_R_factor_all 0.0651
_refine_ls_R_factor_gt 0.0535
_refine_ls_shift/su_max 0.001
_refine_ls_shift/su_mean 0.000
_refine_ls_structure_factor_coef Fsqd
_refine_ls_weighting_details 'calc w=1/[\s^2^(Fo^2^)+(0.0385P)^2^+0.0860P] where P=(Fo^2^+2Fc^2^)/3'
_refine_ls_weighting_scheme calc
_refine_ls_wR_factor_gt 0.1076
_refine_ls_wR_factor_ref 0.1154
_reflns_number_gt 3710
_reflns_number_total 4738
_reflns_threshold_expression >2sigma(I)
_cod_data_source_file c6cy01897a2.cif
_cod_data_source_block bo4050
_cod_depositor_comments
;
The following automatic conversions were performed:

'_symmetry_cell_setting' value 'Trigonal' changed to 'trigonal'
according to
/usr/data/users/saulius/crontab/automatic-downloads/rss-feeds/RSC/lib/dictionaries/cif_core.dic
dictionary named 'cif_core.dic' version 2.4.2 from 2011-04-26.

Automatic conversion script
Id: cif_fix_values 4268 2015-11-12 08:31:59Z antanas 

 Adding full bibliography for 1544367--1544368.cif.

The following automatic conversions were performed:

'_exptl_absorpt_correction_type' value 'Multi-scans' was replaced
with the value 'multi-scan' as specified in the replacement file
'src/cod-tools/trunk/data/replacement-values/replacement_values.lst'.

Automatic conversion script
Id: cif_fix_values 5376 2017-05-30 11:51:03Z andrius 
;
_cod_original_cell_volume 2885.7(10)
_cod_original_sg_symbol_H-M P3(2)21
_cod_database_code 1544367

loop_
_symmetry_equiv_pos_as_xyz
'x, y, z'
'-y, x-y, z+2/3'
'-x+y, -x, z+1/3'
'y, x, -z'
'x-y, -y, -z+1/3'
'-x, -x+y, -z+2/3'

loop_
_atom_site_label
_atom_site_type_symbol
_atom_site_fract_x
_atom_site_fract_y
_atom_site_fract_z
_atom_site_U_iso_or_equiv
_atom_site_adp_type
_atom_site_occupancy
_atom_site_symmetry_multiplicity
_atom_site_calc_flag
_atom_site_refinement_flags
Co1 Co 0.15709(7) 0.76667(7) 0.083807(11) 0.02979(14) Uani 1 1 d .
Cl1 Cl 0.40046(14) 0.97394(15) 0.11278(2) 0.0395(3) Uani 1 1 d .
Cl2 Cl 0.28760(16) 0.60012(16) 0.06621(2) 0.0416(3) Uani 1 1 d .
N1 N -0.0965(5) 0.5743(5) 0.06562(7) 0.0303(8) Uani 1 1 d .
N2 N 0.0326(4) 0.6119(4) 0.12756(7) 0.0292(7) Uani 1 1 d .
N3 N 0.0074(5) 0.8837(5) 0.09694(7) 0.0299(8) Uani 1 1 d .
N4 N 0.1527(4) 0.8471(5) 0.03221(7) 0.0331(8) Uani 1 1 d .
C1 C -0.1473(6) 0.4172(5) 0.08550(8) 0.0339(10) Uani 1 1 d .
H1A H -0.0818 0.3642 0.0787 0.041 Uiso 1 1 calc R
H1B H -0.2675 0.3358 0.0822 0.041 Uiso 1 1 calc R
C2 C -0.1138(5) 0.4672(5) 0.12136(8) 0.0312(9) Uani 1 1 d .
C3 C -0.2279(6) 0.3671(5) 0.14573(9) 0.0341(9) Uani 1 1 d .
H3 H -0.3285 0.2675 0.1405 0.041 Uiso 1 1 calc R
C4 C -0.1870(6) 0.4204(6) 0.17795(9) 0.0353(10) Uani 1 1 d .
H4 H -0.2600 0.3567 0.1949 0.042 Uiso 1 1 calc R
C5 C -0.0357(6) 0.5704(6) 0.18469(9) 0.0370(10) Uani 1 1 d .
H5 H -0.0057 0.6080 0.2062 0.044 Uiso 1 1 calc R
C6 C 0.0701(5) 0.6631(5) 0.15880(8) 0.0321(9) Uani 1 1 d .
H6 H 0.1704 0.7644 0.1633 0.039 Uiso 1 1 calc R
C7 C -0.2196(5) 0.6359(5) 0.06939(9) 0.0345(10) Uani 1 1 d .
H7A H -0.3249 0.5438 0.0783 0.041 Uiso 1 1 calc R
H7B H -0.2452 0.6623 0.0478 0.041 Uiso 1 1 calc R
C8 C -0.1617(6) 0.7899(6) 0.09084(8) 0.0295(9) Uani 1 1 d .
C9 C -0.2754(6) 0.8378(6) 0.10229(8) 0.0335(10) Uani 1 1 d .
H9 H -0.3912 0.7716 0.0976 0.040 Uiso 1 1 calc R
C10 C -0.2150(6) 0.9862(6) 0.12095(9) 0.0442(12) Uani 1 1 d .
H10 H -0.2900 1.0197 0.1290 0.053 Uiso 1 1 calc R
C11 C -0.0430(6) 1.0822(6) 0.12725(9) 0.0412(11) Uani 1 1 d .
H11 H 0.0006 1.1820 0.1395 0.049 Uiso 1 1 calc R
C12 C 0.0647(6) 1.0269(5) 0.11487(8) 0.0335(9) Uani 1 1 d .
H12 H 0.1811 1.0917 0.1192 0.040 Uiso 1 1 calc R
C13 C -0.0714(5) 0.5476(5) 0.03074(8) 0.0327(9) Uani 1 1 d .
H13A H -0.1813 0.4808 0.0201 0.039 Uiso 1 1 calc R
H13B H -0.0099 0.4856 0.0291 0.039 Uiso 1 1 calc R
C14 C 0.0278(6) 0.7176(6) 0.01422(8) 0.0353(10) Uani 1 1 d .
C15 C -0.0014(6) 0.7392(7) -0.01869(8) 0.0401(12) Uani 1 1 d .
H15 H -0.0876 0.6496 -0.0305 0.048 Uiso 1 1 calc R
C16 C 0.1000(6) 0.8961(7) -0.03333(10) 0.0461(13) Uani 1 1 d .
H16 H 0.0841 0.9130 -0.0553 0.055 Uiso 1 1 calc R
C17 C 0.2257(6) 1.0279(7) -0.01494(10) 0.0451(12) Uani 1 1 d .
H17 H 0.2943 1.1343 -0.0245 0.054 Uiso 1 1 calc R
C18 C 0.2490(6) 1.0010(6) 0.01757(9) 0.0384(11) Uani 1 1 d .
C19 C 0.3847(7) 1.1428(6) 0.03828(11) 0.0567(15) Uani 1 1 d .
H19A H 0.3326 1.1897 0.0521 0.068 Uiso 1 1 calc R
H19B H 0.4669 1.2306 0.0242 0.068 Uiso 1 1 calc R
H19C H 0.4407 1.0979 0.0516 0.068 Uiso 1 1 calc R
O1 O -0.440(3) 0.560(3) 0.0000 0.132(18) Uani 0.244(13) 2 d SP

loop_
_atom_site_aniso_label
_atom_site_aniso_U_11
_atom_site_aniso_U_22
_atom_site_aniso_U_33
_atom_site_aniso_U_23
_atom_site_aniso_U_13
_atom_site_aniso_U_12
Co1 0.0244(3) 0.0295(3) 0.0365(2) -0.0040(2) -0.0038(2) 0.0142(3)
Cl1 0.0280(6) 0.0369(7) 0.0520(5) -0.0086(5) -0.0097(4) 0.0149(5)
Cl2 0.0373(7) 0.0452(8) 0.0489(5) -0.0153(5) -0.0118(5) 0.0256(6)
N1 0.026(2) 0.032(2) 0.0346(14) -0.0078(14) -0.0026(13) 0.0165(17)
N2 0.026(2) 0.0271(19) 0.0356(14) -0.0017(13) -0.0019(13) 0.0136(16)
N3 0.027(2) 0.031(2) 0.0381(15) -0.0033(13) -0.0032(13) 0.0188(17)
N4 0.033(2) 0.039(2) 0.0350(14) 0.0002(14) 0.0022(13) 0.0235(19)
C1 0.032(3) 0.029(2) 0.0390(18) -0.0056(16) -0.0036(16) 0.014(2)
C2 0.027(2) 0.027(2) 0.0379(17) -0.0020(16) -0.0010(15) 0.012(2)
C3 0.028(2) 0.027(2) 0.046(2) 0.0009(17) 0.0001(17) 0.012(2)
C4 0.036(3) 0.037(3) 0.0418(19) 0.0014(17) 0.0038(17) 0.025(2)
C5 0.040(3) 0.042(3) 0.0389(18) -0.0028(16) -0.0026(17) 0.027(2)
C6 0.028(2) 0.032(2) 0.0373(17) -0.0068(16) -0.0049(15) 0.016(2)
C7 0.026(2) 0.035(3) 0.0416(18) -0.0050(17) -0.0060(16) 0.015(2)
C8 0.025(2) 0.034(3) 0.0329(16) -0.0011(15) -0.0020(15) 0.017(2)
C9 0.028(2) 0.040(3) 0.0381(17) -0.0012(16) -0.0030(16) 0.021(2)
C10 0.041(3) 0.055(3) 0.045(2) -0.0070(19) -0.002(2) 0.029(3)
C11 0.039(3) 0.042(3) 0.047(2) -0.014(2) -0.0112(19) 0.024(3)
C12 0.026(2) 0.029(2) 0.0433(19) -0.0048(16) -0.0061(17) 0.012(2)
C13 0.035(3) 0.030(2) 0.0347(17) -0.0086(15) -0.0053(16) 0.018(2)
C14 0.036(3) 0.044(3) 0.0364(17) -0.0064(17) -0.0016(16) 0.027(2)
C15 0.037(3) 0.055(3) 0.0352(18) -0.0044(18) -0.0049(17) 0.028(3)
C16 0.046(3) 0.059(4) 0.042(2) 0.008(2) 0.004(2) 0.032(3)
C17 0.038(3) 0.058(4) 0.048(2) 0.009(2) 0.011(2) 0.031(3)
C18 0.032(3) 0.045(3) 0.044(2) 0.0027(18) 0.0043(18) 0.023(2)
C19 0.047(4) 0.046(4) 0.069(3) 0.006(2) 0.003(2) 0.018(3)
O1 0.109(19) 0.109(19) 0.098(18) 0.056(11) -0.056(11) 0.00(2)

loop_
_atom_type_symbol
_atom_type_description
_atom_type_scat_dispersion_real
_atom_type_scat_dispersion_imag
_atom_type_scat_source
C C 0.0033 0.0016 'International Tables Vol C Tables 4.2.6.8 and 6.1.1.4'
H H 0.0000 0.0000 'International Tables Vol C Tables 4.2.6.8 and 6.1.1.4'
N N 0.0061 0.0033 'International Tables Vol C Tables 4.2.6.8 and 6.1.1.4'
O O 0.0106 0.0060 'International Tables Vol C Tables 4.2.6.8 and 6.1.1.4'
Cl Cl 0.1484 0.1585 'International Tables Vol C Tables 4.2.6.8 and 6.1.1.4'
Co Co 0.3494 0.9721 'International Tables Vol C Tables 4.2.6.8 and 6.1.1.4'

loop_
_geom_angle_atom_site_label_1
_geom_angle_atom_site_label_2
_geom_angle_atom_site_label_3
_geom_angle
N3 Co1 N2 82.20(12)
N3 Co1 N1 79.07(13)
N2 Co1 N1 76.71(12)
N3 Co1 N4 87.48(12)
N2 Co1 N4 152.25(13)
N1 Co1 N4 76.07(12)
N3 Co1 Cl1 92.90(10)
N2 Co1 Cl1 94.42(9)
N1 Co1 Cl1 168.68(8)
N4 Co1 Cl1 111.84(10)
N3 Co1 Cl2 171.78(10)
N2 Co1 Cl2 95.57(9)
N1 Co1 Cl2 92.72(9)
N4 Co1 Cl2 90.99(9)
Cl1 Co1 Cl2 95.16(4)
C13 N1 C7 111.5(3)
C13 N1 C1 111.4(3)
C7 N1 C1 111.7(3)
C13 N1 Co1 105.6(2)
C7 N1 Co1 110.5(2)
C1 N1 Co1 105.8(2)
C6 N2 C2 118.2(3)
C6 N2 Co1 126.2(3)
C2 N2 Co1 114.2(2)
C12 N3 C8 118.3(4)
C12 N3 Co1 124.9(3)
C8 N3 Co1 115.9(3)
C18 N4 C14 118.4(3)
C18 N4 Co1 129.9(3)
C14 N4 Co1 111.6(3)
N1 C1 C2 108.6(3)
N1 C1 H1A 110.0
C2 C1 H1A 110.0
N1 C1 H1B 110.0
C2 C1 H1B 110.0
H1A C1 H1B 108.4
N2 C2 C3 123.4(3)
N2 C2 C1 115.2(3)
C3 C2 C1 121.4(4)
C4 C3 C2 117.9(4)
C4 C3 H3 121.0
C2 C3 H3 121.0
C3 C4 C5 119.3(4)
C3 C4 H4 120.4
C5 C4 H4 120.4
C6 C5 C4 119.0(4)
C6 C5 H5 120.5
C4 C5 H5 120.5
N2 C6 C5 122.3(4)
N2 C6 H6 118.8
C5 C6 H6 118.8
N1 C7 C8 115.5(3)
N1 C7 H7A 108.4
C8 C7 H7A 108.4
N1 C7 H7B 108.4
C8 C7 H7B 108.4
H7A C7 H7B 107.5
N3 C8 C9 121.9(4)
N3 C8 C7 116.8(3)
C9 C8 C7 121.3(4)
C8 C9 C10 119.4(4)
C8 C9 H9 120.3
C10 C9 H9 120.3
C11 C10 C9 119.0(4)
C11 C10 H10 120.5
C9 C10 H10 120.5
C10 C11 C12 118.7(4)
C10 C11 H11 120.7
C12 C11 H11 120.7
N3 C12 C11 122.7(4)
N3 C12 H12 118.6
C11 C12 H12 118.6
N1 C13 C14 109.1(3)
N1 C13 H13A 109.9
C14 C13 H13A 109.9
N1 C13 H13B 109.9
C14 C13 H13B 109.9
H13A C13 H13B 108.3
N4 C14 C15 121.9(4)
N4 C14 C13 117.0(3)
C15 C14 C13 121.1(4)
C16 C15 C14 118.8(4)
C16 C15 H15 120.6
C14 C15 H15 120.6
C15 C16 C17 119.2(4)
C15 C16 H16 120.4
C17 C16 H16 120.4
C18 C17 C16 119.9(4)
C18 C17 H17 120.0
C16 C17 H17 120.0
N4 C18 C17 121.7(4)
N4 C18 C19 117.2(4)
C17 C18 C19 121.1(4)
C18 C19 H19A 109.5
C18 C19 H19B 109.5
H19A C19 H19B 109.5
C18 C19 H19C 109.5
H19A C19 H19C 109.5
H19B C19 H19C 109.5

loop_
_geom_bond_atom_site_label_1
_geom_bond_atom_site_label_2
_geom_bond_distance
Co1 N3 2.161(3)
Co1 N2 2.197(3)
Co1 N1 2.201(4)
Co1 N4 2.231(3)
Co1 Cl1 2.3719(12)
Co1 Cl2 2.4401(13)
N1 C13 1.478(4)
N1 C7 1.482(5)
N1 C1 1.494(5)
N2 C6 1.338(4)
N2 C2 1.340(5)
N3 C12 1.345(5)
N3 C8 1.351(5)
N4 C18 1.357(5)
N4 C14 1.364(5)
C1 C2 1.514(4)
C1 H1A 0.9700
C1 H1B 0.9700
C2 C3 1.391(5)
C3 C4 1.383(5)
C3 H3 0.9300
C4 C5 1.390(6)
C4 H4 0.9300
C5 C6 1.389(5)
C5 H5 0.9300
C6 H6 0.9300
C7 C8 1.499(5)
C7 H7A 0.9700
C7 H7B 0.9700
C8 C9 1.381(5)
C9 C10 1.394(6)
C9 H9 0.9300
C10 C11 1.375(6)
C10 H10 0.9300
C11 C12 1.393(6)
C11 H11 0.9300
C12 H12 0.9300
C13 C14 1.497(6)
C13 H13A 0.9700
C13 H13B 0.9700
C14 C15 1.399(5)
C15 C16 1.381(6)
C15 H15 0.9300
C16 C17 1.386(6)
C16 H16 0.9300
C17 C18 1.381(5)
C17 H17 0.9300
C18 C19 1.513(6)
C19 H19A 0.9600
C19 H19B 0.9600
C19 H19C 0.9600

loop_
_geom_torsion_atom_site_label_1
_geom_torsion_atom_site_label_2
_geom_torsion_atom_site_label_3
_geom_torsion_atom_site_label_4
_geom_torsion
N3 Co1 N1 C13 125.8(3)
N2 Co1 N1 C13 -149.7(3)
N4 Co1 N1 C13 35.7(2)
Cl1 Co1 N1 C13 171.2(4)
Cl2 Co1 N1 C13 -54.6(2)
N3 Co1 N1 C7 5.2(2)
N2 Co1 N1 C7 89.6(2)
N4 Co1 N1 C7 -84.9(2)
Cl1 Co1 N1 C7 50.6(6)
Cl2 Co1 N1 C7 -175.3(2)
N3 Co1 N1 C1 -115.9(2)
N2 Co1 N1 C1 -31.4(2)
N4 Co1 N1 C1 154.0(2)
Cl1 Co1 N1 C1 -70.5(6)
Cl2 Co1 N1 C1 63.6(2)
N3 Co1 N2 C6 -74.6(3)
N1 Co1 N2 C6 -155.1(3)
N4 Co1 N2 C6 -143.7(3)
Cl1 Co1 N2 C6 17.7(3)
Cl2 Co1 N2 C6 113.4(3)
N3 Co1 N2 C2 91.6(3)
N1 Co1 N2 C2 11.1(3)
N4 Co1 N2 C2 22.5(5)
Cl1 Co1 N2 C2 -176.0(3)
Cl2 Co1 N2 C2 -80.4(3)
N2 Co1 N3 C12 95.6(3)
N1 Co1 N3 C12 173.4(3)
N4 Co1 N3 C12 -110.3(3)
Cl1 Co1 N3 C12 1.5(3)
Cl2 Co1 N3 C12 170.3(4)
N2 Co1 N3 C8 -73.7(3)
N1 Co1 N3 C8 4.2(2)
N4 Co1 N3 C8 80.5(3)
Cl1 Co1 N3 C8 -167.8(2)
Cl2 Co1 N3 C8 1.0(8)
N3 Co1 N4 C18 80.4(4)
N2 Co1 N4 C18 148.4(3)
N1 Co1 N4 C18 159.8(4)
Cl1 Co1 N4 C18 -11.7(4)
Cl2 Co1 N4 C18 -107.7(4)
N3 Co1 N4 C14 -97.2(3)
N2 Co1 N4 C14 -29.3(5)
N1 Co1 N4 C14 -17.9(3)
Cl1 Co1 N4 C14 170.6(3)
Cl2 Co1 N4 C14 74.7(3)
C13 N1 C1 C2 161.3(3)
C7 N1 C1 C2 -73.2(4)
Co1 N1 C1 C2 47.0(4)
C6 N2 C2 C3 -0.5(7)
Co1 N2 C2 C3 -167.9(3)
C6 N2 C2 C1 -179.9(3)
Co1 N2 C2 C1 12.7(5)
N1 C1 C2 N2 -41.1(5)
N1 C1 C2 C3 139.5(4)
N2 C2 C3 C4 -0.1(7)
C1 C2 C3 C4 179.2(4)
C2 C3 C4 C5 0.2(7)
C3 C4 C5 C6 0.3(7)
C2 N2 C6 C5 1.1(6)
Co1 N2 C6 C5 166.8(3)
C4 C5 C6 N2 -1.0(7)
C13 N1 C7 C8 -130.3(4)
C1 N1 C7 C8 104.3(4)
Co1 N1 C7 C8 -13.3(4)
C12 N3 C8 C9 0.4(6)
Co1 N3 C8 C9 170.4(3)
C12 N3 C8 C7 177.1(3)
Co1 N3 C8 C7 -12.9(4)
N1 C7 C8 N3 17.8(5)
N1 C7 C8 C9 -165.5(3)
N3 C8 C9 C10 -0.6(6)
C7 C8 C9 C10 -177.1(4)
C8 C9 C10 C11 0.6(6)
C9 C10 C11 C12 -0.3(6)
C8 N3 C12 C11 -0.2(6)
Co1 N3 C12 C11 -169.2(3)
C10 C11 C12 N3 0.1(6)
C7 N1 C13 C14 71.3(4)
C1 N1 C13 C14 -163.2(3)
Co1 N1 C13 C14 -48.7(4)
C18 N4 C14 C15 0.8(6)
Co1 N4 C14 C15 178.7(3)
C18 N4 C14 C13 177.6(4)
Co1 N4 C14 C13 -4.4(5)
N1 C13 C14 N4 36.6(5)
N1 C13 C14 C15 -146.5(4)
N4 C14 C15 C16 0.4(7)
C13 C14 C15 C16 -176.4(4)
C14 C15 C16 C17 -1.0(7)
C15 C16 C17 C18 0.5(7)
C14 N4 C18 C17 -1.3(7)
Co1 N4 C18 C17 -178.8(3)
C14 N4 C18 C19 179.1(4)
Co1 N4 C18 C19 1.6(6)
C16 C17 C18 N4 0.7(7)
C16 C17 C18 C19 -179.7(5)
